data_7702632
loop_
_publ_author_name
'Boubals, Nathalie'
'Drew, Michael G. B.'
'Hill, Cl\'ement'
'Hudson, Michael J.'
'Iveson, Peter B.'
'Madic, Charles'
'Russell, Mark L.'
'Youngs, Tristan G. A.'

_publ_section_title
;
 Americium(iii) and europium(iii) solvent extraction studies of
 amide-substituted triazine ligands and complexes formed with
 ytterbium(iii)
;
_journal_issue 1
_journal_name_full 'Journal of the Chemical Society, Dalton Transactions'
_journal_page_first 55
_journal_paper_doi 10.1039/b104181a
_journal_year 2002
_chemical_formula_sum 'C22 H29 N6 O3'
_chemical_formula_weight 425.51
_space_group_IT_number 14
_space_group_name_Hall '-P 2yab'
_space_group_name_H-M_alt 'P 1 21/a 1'
_symmetry_cell_setting monoclinic
_symmetry_space_group_name_H-M 'P 1 21/a 1'
_atom_sites_solution_hydrogens geom
_atom_sites_solution_primary direct
_atom_sites_solution_secondary difmap
_audit_creation_method SHELXL-97
_cell_angle_alpha 90.00
_cell_angle_beta 93.540(10)
_cell_angle_gamma 90.00
_cell_formula_units_Z 4
_cell_length_a 12.458(14)
_cell_length_b 14.997(17)
_cell_length_c 12.515(14)
_cell_measurement_reflns_used all
_cell_measurement_temperature 293(2)
_cell_volume 2334(5)
_computing_cell_refinement XDS
_computing_data_collection 'XDS (Kabsch, 1991)'
_computing_data_reduction XDS
_computing_molecular_graphics PLATON(Spek,1994)
_computing_structure_refinement 'SHELXL-93 (Sheldrick, 1993)'
_computing_structure_solution 'SHELXS-86 (Sheldrick, 1990)'
_diffrn_ambient_temperature 293(2)
_diffrn_measurement_device 'Marresearch Image Plate'
_diffrn_measurement_method '95 frames at 2^o intervals, counting time 2 min.'
_diffrn_radiation_monochromator graphite
_diffrn_radiation_source 'fine-focus sealed tube'
_diffrn_radiation_type MoK\a
_diffrn_radiation_wavelength 0.71073
_diffrn_reflns_av_R_equivalents 0.0761
_diffrn_reflns_av_sigmaI/netI 0.1043
_diffrn_reflns_limit_h_max 15
_diffrn_reflns_limit_h_min 0
_diffrn_reflns_limit_k_max 18
_diffrn_reflns_limit_k_min -18
_diffrn_reflns_limit_l_max 15
_diffrn_reflns_limit_l_min -15
_diffrn_reflns_number 7430
_diffrn_reflns_theta_max 26.10
_diffrn_reflns_theta_min 2.12
_exptl_absorpt_coefficient_mu 0.083
_exptl_absorpt_correction_type none
_exptl_crystal_density_diffrn 1.211
_exptl_crystal_density_method 'not measured'
_exptl_crystal_F_000 908
_exptl_crystal_size_max 0.30
_exptl_crystal_size_mid 0.30
_exptl_crystal_size_min 0.25
_refine_diff_density_max 0.697
_refine_diff_density_min -0.277
_refine_diff_density_rms 0.065
_refine_ls_extinction_coef 0.004(3)
_refine_ls_extinction_expression Fc^*^=kFc[1+0.001xFc^2^\l^3^/sin(2\q)]^-1/4^
_refine_ls_extinction_method SHELXL
_refine_ls_goodness_of_fit_ref 0.914
_refine_ls_hydrogen_treatment mixed
_refine_ls_matrix_type full
_refine_ls_number_parameters 297
_refine_ls_number_reflns 4416
_refine_ls_number_restraints 4
_refine_ls_restrained_S_all 0.914
_refine_ls_R_factor_all 0.2214
_refine_ls_R_factor_gt 0.0920
_refine_ls_shift/su_max 0.212
_refine_ls_shift/su_mean 0.010
_refine_ls_structure_factor_coef Fsqd
_refine_ls_weighting_details 'w=1/[\s^2^(Fo^2^)+(0.1804P)^2^+0.0000P] where P=(Fo^2^+2Fc^2^)/3'
_refine_ls_weighting_scheme calc
_refine_ls_wR_factor_gt 0.2439
_refine_ls_wR_factor_ref 0.3061
_reflns_number_gt 1676
_reflns_number_total 4416
_reflns_threshold_expression >2sigma(I)
_cod_data_source_file b104181a.txt
_cod_data_source_block 3
_cod_depositor_comments
;
The following automatic conversions were performed:

data item '_refine_ls_weighting_scheme' value 'calc
w=1/[\s^2^(Fo^2^)+(0.1804P)^2^+0.0000P] where P=(Fo^2^+2Fc^2^)/3' was
changed to 'calc'. A new data item '_refine_ls_weighting_details' was
created with the value set to
'w=1/[\s^2^(Fo^2^)+(0.1804P)^2^+0.0000P] where P=(Fo^2^+2Fc^2^)/3'.

Automatic conversion script
Id: cif_fix_values 6909 2019-04-08 15:41:33Z antanas 
;
_cod_original_sg_symbol_H-M P21/a
_cod_database_code 7702632

loop_
_symmetry_equiv_pos_as_xyz
'x, y, z'
'-x+1/2, y+1/2, -z'
'-x, -y, -z'
'x-1/2, -y-1/2, z'

loop_
_atom_site_label
_atom_site_type_symbol
_atom_site_fract_x
_atom_site_fract_y
_atom_site_fract_z
_atom_site_U_iso_or_equiv
_atom_site_adp_type
_atom_site_occupancy
_atom_site_calc_flag
_atom_site_refinement_flags
N11 N 1.2338(3) 0.1856(2) 0.3241(3) 0.0594(10) Uani 1 d .
C12 C 1.1484(3) 0.2398(3) 0.3164(3) 0.0512(10) Uani 1 d .
C13 C 1.0991(4) 0.2650(3) 0.2194(4) 0.0653(12) Uani 1 d .
H13 H 1.0401 0.3031 0.2167 0.078 Uiso 1 calc R
C14 C 1.1389(4) 0.2327(4) 0.1257(4) 0.0766(14) Uani 1 d .
H14 H 1.1061 0.2480 0.0595 0.092 Uiso 1 calc R
C15 C 1.2272(4) 0.1779(3) 0.1320(4) 0.0738(14) Uani 1 d .
H15 H 1.2565 0.1563 0.0706 0.089 Uiso 1 calc R
C16 C 1.2706(4) 0.1563(3) 0.2309(4) 0.0720(14) Uani 1 d .
H16 H 1.3299 0.1185 0.2348 0.086 Uiso 1 calc R
N23 N 1.0106(3) 0.3129(2) 0.4118(3) 0.0510(9) Uani 1 d .
C22 C 1.1090(3) 0.2751(3) 0.4190(3) 0.0490(10) Uani 1 d .
N21 N 1.1733(3) 0.2706(2) 0.5078(3) 0.0540(9) Uani 1 d .
C26 C 1.1354(3) 0.3095(3) 0.5942(3) 0.0501(11) Uani 1 d .
N25 N 1.0397(3) 0.3511(2) 0.5958(3) 0.0560(10) Uani 1 d .
C24 C 0.9818(3) 0.3504(2) 0.5022(3) 0.0476(10) Uani 1 d .
N31 N 1.1725(3) 0.3481(3) 0.7815(3) 0.0682(11) Uani 1 d .
C32 C 1.2048(3) 0.3040(3) 0.6951(4) 0.0568(11) Uani 1 d .
C33 C 1.2990(4) 0.2548(3) 0.7003(4) 0.0596(12) Uani 1 d .
H33 H 1.3206 0.2260 0.6394 0.072 Uiso 1 calc R
C34 C 1.3611(4) 0.2480(3) 0.7950(4) 0.0725(13) Uani 1 d .
H34 H 1.4255 0.2164 0.7982 0.087 Uiso 1 calc R
C35 C 1.3261(4) 0.2887(4) 0.8839(4) 0.0808(15) Uani 1 d .
H35 H 1.3633 0.2826 0.9502 0.097 Uiso 1 calc R
C36 C 1.2336(4) 0.3394(4) 0.8721(5) 0.0815(15) Uani 1 d .
H36 H 1.2123 0.3698 0.9320 0.098 Uiso 1 calc R
N41 N 0.8794(3) 0.3883(2) 0.4954(3) 0.0549(9) Uani 1 d .
H41 H 0.8327 0.3641 0.4510 0.066 Uiso 1 calc R
C42 C 0.8454(4) 0.4606(3) 0.5524(4) 0.0586(12) Uani 1 d .
O43 O 0.9019(3) 0.4995(2) 0.6192(3) 0.0766(11) Uani 1 d .
C44 C 0.7302(4) 0.4918(3) 0.5182(4) 0.0675(13) Uani 1 d .
H44A H 0.7330 0.5336 0.4592 0.081 Uiso 1 calc R
H44B H 0.6877 0.4409 0.4932 0.081 Uiso 1 calc R
C45 C 0.6757(4) 0.5366(3) 0.6109(4) 0.0697(14) Uani 1 d .
H45 H 0.7306 0.5736 0.6489 0.084 Uiso 1 calc R
C46 C 0.5891(4) 0.5995(4) 0.5658(5) 0.0937(19) Uani 1 d .
H46A H 0.6178 0.6363 0.5116 0.112 Uiso 1 calc R
H46B H 0.5650 0.6365 0.6221 0.112 Uiso 1 calc R
H46C H 0.5296 0.5655 0.5350 0.112 Uiso 1 calc R
C47 C 0.6435(4) 0.4659(3) 0.6893(4) 0.0721(14) Uani 1 d .
H47A H 0.7052 0.4272 0.7023 0.087 Uiso 1 calc R
H47B H 0.5877 0.4303 0.6525 0.087 Uiso 1 calc R
C48 C 0.6035(5) 0.4895(4) 0.7980(5) 0.0913(19) Uani 1 d .
C49 C 0.4755(7) 0.5068(6) 0.7765(9) 0.155(4) Uani 1 d .
H49A H 0.4437 0.4577 0.7368 0.186 Uiso 1 calc R
H49B H 0.4641 0.5609 0.7364 0.186 Uiso 1 calc R
H49C H 0.4429 0.5120 0.8438 0.186 Uiso 1 calc R
C50 C 0.6015(6) 0.4088(5) 0.8660(6) 0.127(2) Uani 1 d .
H50A H 0.5770 0.3589 0.8231 0.152 Uiso 1 calc R
H50B H 0.5535 0.4183 0.9221 0.152 Uiso 1 calc R
H50C H 0.6725 0.3970 0.8968 0.152 Uiso 1 calc R
C51 C 0.6405(11) 0.5719(7) 0.8435(7) 0.230(7) Uani 1 d .
H51A H 0.6387 0.6170 0.7889 0.276 Uiso 1 calc R
H51B H 0.7128 0.5649 0.8733 0.276 Uiso 1 calc R
H51C H 0.5948 0.5893 0.8989 0.276 Uiso 1 calc R
O100 O 1.5446(5) -0.1128(3) -0.0129(4) 0.1222(17) Uani 1 d D
H1 H 1.579(6) -0.078(4) -0.045(6) 0.147 Uiso 1 d D
H2 H 1.502(5) -0.086(5) 0.022(6) 0.147 Uiso 1 d D
O200 O 1.5172(4) 0.0208(3) -0.1846(3) 0.0921(12) Uani 1 d D
H4 H 1.519(5) -0.007(4) -0.131(3) 0.111 Uiso 1 d D
H3 H 1.478(4) 0.015(4) -0.239(3) 0.111 Uiso 1 d D

loop_
_atom_site_aniso_label
_atom_site_aniso_U_11
_atom_site_aniso_U_22
_atom_site_aniso_U_33
_atom_site_aniso_U_23
_atom_site_aniso_U_13
_atom_site_aniso_U_12
N11 0.058(2) 0.067(2) 0.052(2) -0.0081(18) -0.0002(18) 0.0035(18)
C12 0.052(2) 0.054(2) 0.048(3) -0.0021(19) -0.003(2) -0.0003(19)
C13 0.063(3) 0.079(3) 0.054(3) 0.000(2) -0.003(2) 0.009(2)
C14 0.081(3) 0.096(4) 0.052(3) -0.001(3) -0.006(3) 0.002(3)
C15 0.068(3) 0.099(4) 0.054(3) -0.012(3) 0.007(3) 0.003(3)
C16 0.068(3) 0.085(3) 0.063(4) -0.007(3) 0.006(3) 0.016(3)
N23 0.0468(19) 0.055(2) 0.051(2) -0.0011(16) -0.0007(16) -0.0032(15)
C22 0.048(2) 0.048(2) 0.051(3) -0.0018(18) 0.000(2) -0.0041(18)
N21 0.0503(19) 0.062(2) 0.049(2) -0.0062(17) 0.0009(18) -0.0010(16)
C26 0.048(2) 0.052(2) 0.049(3) -0.0059(19) 0.000(2) -0.0105(19)
N25 0.050(2) 0.058(2) 0.060(3) -0.0006(17) 0.0017(19) 0.0030(17)
C24 0.045(2) 0.049(2) 0.048(3) 0.0018(19) -0.005(2) -0.0049(18)
N31 0.064(2) 0.087(3) 0.053(3) -0.010(2) -0.006(2) 0.007(2)
C32 0.056(3) 0.057(2) 0.057(3) -0.005(2) 0.001(2) -0.006(2)
C33 0.062(3) 0.065(3) 0.050(3) -0.004(2) -0.006(2) 0.007(2)
C34 0.069(3) 0.087(3) 0.059(3) 0.002(3) -0.011(3) 0.002(3)
C35 0.078(3) 0.105(4) 0.057(3) 0.002(3) -0.017(3) 0.006(3)
C36 0.086(4) 0.094(4) 0.063(4) -0.012(3) -0.004(3) 0.003(3)
N41 0.0420(19) 0.062(2) 0.061(2) -0.0091(17) 0.0006(17) -0.0041(16)
C42 0.061(3) 0.055(3) 0.060(3) 0.001(2) 0.005(2) -0.003(2)
O43 0.066(2) 0.068(2) 0.093(3) -0.0212(18) -0.0159(19) -0.0024(16)
C44 0.068(3) 0.068(3) 0.065(3) -0.001(2) 0.003(3) 0.014(2)
C45 0.071(3) 0.064(3) 0.075(4) -0.001(2) 0.004(3) 0.019(2)
C46 0.085(4) 0.077(3) 0.121(5) 0.015(3) 0.017(4) 0.023(3)
C47 0.069(3) 0.070(3) 0.077(4) -0.006(3) -0.002(3) 0.000(3)
C48 0.106(5) 0.089(4) 0.081(4) 0.005(3) 0.022(4) 0.029(3)
C49 0.124(6) 0.163(7) 0.184(10) 0.013(6) 0.057(6) 0.043(5)
C50 0.131(6) 0.163(7) 0.087(5) 0.019(5) 0.015(5) -0.004(5)
C51 0.41(2) 0.193(9) 0.094(7) -0.073(7) 0.070(10) -0.115(11)
O100 0.162(5) 0.100(3) 0.107(4) 0.004(3) 0.022(4) 0.030(3)
O200 0.106(3) 0.108(3) 0.062(3) 0.019(2) -0.003(2) -0.009(2)

loop_
_atom_type_symbol
_atom_type_description
_atom_type_scat_dispersion_real
_atom_type_scat_dispersion_imag
_atom_type_scat_source
C C 0.0033 0.0016 'International Tables Vol C Tables 4.2.6.8 and 6.1.1.4'
H H 0.0000 0.0000 'International Tables Vol C Tables 4.2.6.8 and 6.1.1.4'
N N 0.0061 0.0033 'International Tables Vol C Tables 4.2.6.8 and 6.1.1.4'
O O 0.0106 0.0060 'International Tables Vol C Tables 4.2.6.8 and 6.1.1.4'

loop_
_geom_angle_atom_site_label_1
_geom_angle_atom_site_label_2
_geom_angle_atom_site_label_3
_geom_angle
C12 N11 C16 116.5(4)
N11 C12 C13 122.5(4)
N11 C12 C22 117.0(4)
C13 C12 C22 120.5(4)
C12 C13 C14 119.1(5)
C15 C14 C13 119.2(5)
C16 C15 C14 117.9(5)
N11 C16 C15 124.8(5)
C24 N23 C22 114.3(4)
N21 C22 N23 125.1(4)
N21 C22 C12 119.0(4)
N23 C22 C12 115.8(4)
C22 N21 C26 115.3(4)
N21 C26 N25 124.7(4)
N21 C26 C32 116.4(4)
N25 C26 C32 118.8(4)
C24 N25 C26 114.5(4)
N23 C24 N25 126.0(4)
N23 C24 N41 114.4(4)
N25 C24 N41 119.6(4)
C36 N31 C32 116.8(4)
N31 C32 C33 121.1(5)
N31 C32 C26 117.8(4)
C33 C32 C26 121.1(4)
C34 C33 C32 120.6(4)
C35 C34 C33 118.5(5)
C34 C35 C36 117.8(5)
N31 C36 C35 125.0(5)
C42 N41 C24 126.7(4)
O43 C42 N41 123.6(4)
O43 C42 C44 122.4(4)
N41 C42 C44 113.9(4)
C45 C44 C42 111.7(4)
C47 C45 C46 117.7(4)
C47 C45 C44 109.3(4)
C46 C45 C44 109.2(5)
C45 C47 C48 122.1(4)
C51 C48 C50 119.7(8)
C51 C48 C47 116.4(6)
C50 C48 C47 110.0(5)
C51 C48 C49 102.6(8)
C50 C48 C49 100.0(6)
C47 C48 C49 105.2(7)

loop_
_geom_bond_atom_site_label_1
_geom_bond_atom_site_label_2
_geom_bond_distance
N11 C12 1.339(5)
N11 C16 1.352(6)
C12 C13 1.379(6)
C12 C22 1.499(6)
C13 C14 1.387(6)
C14 C15 1.371(7)
C15 C16 1.359(7)
N23 C24 1.333(5)
N23 C22 1.349(5)
C22 N21 1.331(5)
N21 C26 1.341(5)
C26 N25 1.346(5)
C26 C32 1.487(6)
N25 C24 1.337(5)
C24 N41 1.394(5)
N31 C36 1.332(7)
N31 C32 1.350(6)
C32 C33 1.385(6)
C33 C34 1.378(7)
C34 C35 1.364(7)
C35 C36 1.381(7)
N41 C42 1.378(6)
C42 O43 1.210(6)
C42 C44 1.544(7)
C44 C45 1.536(6)
C45 C47 1.515(7)
C45 C46 1.516(7)
C47 C48 1.519(8)
C48 C51 1.425(10)
C48 C50 1.481(9)
C48 C49 1.622(11)
